data_4347087
loop_
_publ_author_name
'Sivchik, Vasily V.'
'Grachova, Elena V.'
'Melnikov, Alexei S.'
'Smirnov, Sergey N.'
'Ivanov, Alexander Yu'
'Hirva, Pipsa'
'Tunik, Sergey P.'
'Koshevoy, Igor O.'

_publ_section_title
;
 Solid-State and Solution Metallophilic Aggregation of a Cationic
 [Pt(NCN)L](+) Cyclometalated Complex.
;
_journal_issue 7
_journal_name_full 'Inorganic chemistry'
_journal_page_first 3351
_journal_page_last 3363
_journal_paper_doi 10.1021/acs.inorgchem.5b02713
_journal_volume 55
_journal_year 2016
_chemical_formula_moiety '2(C18 H14 N3 Pt), 2(C F3 O3 S), C2 H3 N'
_chemical_formula_sum 'C40 H31 F6 N7 O6 Pt2 S2'
_chemical_formula_weight 1274.02
_space_group_crystal_system monoclinic
_space_group_IT_number 15
_space_group_name_Hall '-C 2yc'
_space_group_name_H-M_alt 'C 1 2/c 1'
_atom_sites_solution_hydrogens geom
_audit_creation_method SHELXL-2014/6
_cell_angle_alpha 90
_cell_angle_beta 122.309(12)
_cell_angle_gamma 90
_cell_formula_units_Z 8
_cell_length_a 31.635(5)
_cell_length_b 15.744(2)
_cell_length_c 19.281(4)
_cell_measurement_reflns_used 9139
_cell_measurement_temperature 120(2)
_cell_measurement_theta_max 43.02
_cell_measurement_theta_min 2.54
_cell_volume 8116(3)
_computing_cell_refinement 'SAINT (Bruker AXS, 2009)'
_computing_data_collection 'APEX2 (Bruker AXS, 2010)'
_computing_data_reduction 'SAINT (Bruker AXS, 2009)'
_computing_molecular_graphics 'Diamond v.4.01 (Brandenburg, 2014)'
_computing_publication_material 'SHELXL-2014/6 (Sheldrick, 2014)'
_computing_structure_refinement 'SHELXL-2014/6 (Sheldrick, 2014)'
_computing_structure_solution 'SHELXS-2013 (Sheldrick, 2013)'
_diffrn_ambient_temperature 120(2)
_diffrn_detector_area_resol_mean 16
_diffrn_measured_fraction_theta_full 1.000
_diffrn_measured_fraction_theta_max 0.990
_diffrn_measurement_device '62mm x 62mm CCD camera on three-circle goniostat'
_diffrn_measurement_device_type 'Bruker SMART APEX II CCD'
_diffrn_measurement_method '\f scans and \w scans'
_diffrn_radiation_monochromator 'flat graphite crystal'
_diffrn_radiation_type MoK\a
_diffrn_radiation_wavelength 0.71073
_diffrn_reflns_av_R_equivalents 0.0435
_diffrn_reflns_av_unetI/netI 0.0319
_diffrn_reflns_Laue_measured_fraction_full 1.000
_diffrn_reflns_Laue_measured_fraction_max 0.990
_diffrn_reflns_limit_h_max 63
_diffrn_reflns_limit_h_min -62
_diffrn_reflns_limit_k_max 27
_diffrn_reflns_limit_k_min -31
_diffrn_reflns_limit_l_max 38
_diffrn_reflns_limit_l_min -38
_diffrn_reflns_number 230835
_diffrn_reflns_point_group_measured_fraction_full 1.000
_diffrn_reflns_point_group_measured_fraction_max 0.990
_diffrn_reflns_theta_full 25.242
_diffrn_reflns_theta_max 45.519
_diffrn_reflns_theta_min 1.523
_exptl_absorpt_coefficient_mu 7.075
_exptl_absorpt_correction_T_max 0.332
_exptl_absorpt_correction_T_min 0.153
_exptl_absorpt_correction_type numerical
_exptl_absorpt_process_details 'SADABS (Sheldrick, 2008)'
_exptl_crystal_colour red
_exptl_crystal_density_diffrn 2.085
_exptl_crystal_description block
_exptl_crystal_F_000 4880
_exptl_crystal_size_max 0.424
_exptl_crystal_size_mid 0.319
_exptl_crystal_size_min 0.200
_refine_diff_density_max 1.957
_refine_diff_density_min -2.348
_refine_diff_density_rms 0.152
_refine_ls_extinction_method none
_refine_ls_goodness_of_fit_ref 0.998
_refine_ls_hydrogen_treatment constr
_refine_ls_matrix_type full
_refine_ls_number_parameters 571
_refine_ls_number_reflns 34019
_refine_ls_number_restraints 0
_refine_ls_restrained_S_all 0.998
_refine_ls_R_factor_all 0.0609
_refine_ls_R_factor_gt 0.0281
_refine_ls_shift/su_max 0.006
_refine_ls_shift/su_mean 0.000
_refine_ls_structure_factor_coef Fsqd
_refine_ls_weighting_details 'w=1/[\s^2^(Fo^2^)+(0.0221P)^2^+11.6566P] where P=(Fo^2^+2Fc^2^)/3'
_refine_ls_weighting_scheme calc
_refine_ls_wR_factor_gt 0.0556
_refine_ls_wR_factor_ref 0.0662
_reflns_Friedel_coverage 0.000
_reflns_number_gt 22580
_reflns_number_total 34019
_reflns_threshold_expression 'I > 2\s(I)'
_cod_data_source_file ic5b02713_si_002.cif
_cod_data_source_block 2TFL120
_cod_original_cell_volume 8117(2)
_cod_original_sg_symbol_H-M 'C 2/c'
_cod_database_code 4347087
_shelx_space_group_comment
;
The symmetry employed for this shelxl refinement is uniquely defined
by the following loop, which should always be used as a source of
symmetry information in preference to the above space-group names.
They are only intended as comments.
;
_shelx_estimated_absorpt_t_min 0.153
_shelx_estimated_absorpt_t_max 0.332
_shelxl_version_number 2014/6

loop_
_space_group_symop_operation_xyz
'x, y, z'
'-x, y, -z+1/2'
'x+1/2, y+1/2, z'
'-x+1/2, y+1/2, -z+1/2'
'-x, -y, -z'
'x, -y, z-1/2'
'-x+1/2, -y+1/2, -z'
'x+1/2, -y+1/2, z-1/2'

loop_
_atom_site_label
_atom_site_type_symbol
_atom_site_fract_x
_atom_site_fract_y
_atom_site_fract_z
_atom_site_U_iso_or_equiv
_atom_site_adp_type
_atom_site_occupancy
_atom_site_site_symmetry_order
_atom_site_calc_flag
_atom_site_refinement_flags_posn
_atom_site_refinement_flags_adp
C1 C 0.17898(5) 0.29416(9) 0.00500(9) 0.0171(2) Uani 1 1 d . .
C2 C 0.17074(6) 0.23607(9) 0.05086(9) 0.0181(2) Uani 1 1 d . .
C3 C 0.16163(6) 0.26655(11) 0.10978(10) 0.0228(3) Uani 1 1 d . .
H5 H 0.1561 0.2284 0.1423 0.027 Uiso 1 1 calc R U
C4 C 0.16077(7) 0.35415(11) 0.11986(11) 0.0255(3) Uani 1 1 d . .
H4 H 0.1548 0.3751 0.1601 0.031 Uiso 1 1 calc R U
C5 C 0.16843(6) 0.41198(11) 0.07288(11) 0.0235(3) Uani 1 1 d . .
H3 H 0.1674 0.4713 0.0807 0.028 Uiso 1 1 calc R U
C6 C 0.17758(6) 0.38166(9) 0.01428(9) 0.0183(2) Uani 1 1 d . .
C7 C 0.18566(6) 0.06247(10) -0.05826(10) 0.0225(3) Uani 1 1 d . .
H9 H 0.1942 0.0573 -0.0984 0.027 Uiso 1 1 calc R U
C8 C 0.17618(7) -0.01016(11) -0.02863(12) 0.0282(3) Uani 1 1 d . .
H10 H 0.1779 -0.0644 -0.0485 0.034 Uiso 1 1 calc R U
C9 C 0.16416(7) -0.00292(11) 0.03036(11) 0.0284(3) Uani 1 1 d . .
H11 H 0.1567 -0.0522 0.0503 0.034 Uiso 1 1 calc R U
C10 C 0.16304(6) 0.07648(10) 0.06022(10) 0.0237(3) Uani 1 1 d . .
H12 H 0.1560 0.0819 0.1022 0.028 Uiso 1 1 calc R U
C11 C 0.17224(6) 0.14796(10) 0.02820(9) 0.0195(2) Uani 1 1 d . .
C12 C 0.20439(6) 0.41588(12) -0.14535(10) 0.0248(3) Uani 1 1 d . .
H16 H 0.2118 0.3810 -0.1777 0.030 Uiso 1 1 calc R U
C13 C 0.20331(8) 0.50268(13) -0.15470(12) 0.0316(4) Uani 1 1 d . .
H15 H 0.2095 0.5273 -0.1934 0.038 Uiso 1 1 calc R U
C14 C 0.19306(8) 0.55374(12) -0.10667(12) 0.0319(4) Uani 1 1 d . .
H14 H 0.1917 0.6137 -0.1128 0.038 Uiso 1 1 calc R U
C15 C 0.18492(7) 0.51678(11) -0.05014(12) 0.0264(3) Uani 1 1 d . .
H13 H 0.1785 0.5514 -0.0164 0.032 Uiso 1 1 calc R U
C16 C 0.18613(6) 0.42926(10) -0.04231(10) 0.0200(3) Uani 1 1 d . .
C17 C 0.20620(6) 0.17367(11) -0.21588(10) 0.0235(3) Uani 1 1 d . .
C18 C 0.20823(8) 0.13364(14) -0.28161(12) 0.0325(4) Uani 1 1 d . .
H18A H 0.2049 0.0720 -0.2792 0.049 Uiso 1 1 calc R U
H18B H 0.2403 0.1467 -0.2756 0.049 Uiso 1 1 calc R U
H18C H 0.1809 0.1552 -0.3345 0.049 Uiso 1 1 calc R U
C19 C 0.44522(6) 0.30607(10) 0.14068(11) 0.0253(3) Uani 1 1 d . .
C20 C 0.44590(7) 0.39456(11) 0.14430(13) 0.0312(4) Uani 1 1 d . .
C21 C 0.45726(7) 0.44014(14) 0.09429(15) 0.0418(6) Uani 1 1 d . .
H27 H 0.4581 0.5005 0.0957 0.050 Uiso 1 1 calc R U
C22 C 0.46737(8) 0.39627(18) 0.04249(16) 0.0478(6) Uani 1 1 d . .
H28 H 0.4746 0.4275 0.0079 0.057 Uiso 1 1 calc R U
C23 C 0.46723(8) 0.30792(17) 0.03942(14) 0.0404(5) Uani 1 1 d . .
H29 H 0.4746 0.2793 0.0038 0.048 Uiso 1 1 calc R U
C24 C 0.45603(6) 0.26200(13) 0.08966(12) 0.0296(3) Uani 1 1 d . .
C25 C 0.41476(7) 0.38483(13) 0.30050(14) 0.0351(4) Uani 1 1 d . .
H32 H 0.4086 0.3408 0.3277 0.042 Uiso 1 1 calc R U
C26 C 0.41326(8) 0.46787(15) 0.32163(18) 0.0494(7) Uani 1 1 d . .
H33 H 0.4057 0.4811 0.3619 0.059 Uiso 1 1 calc R U
C27 C 0.42305(9) 0.53167(15) 0.2826(2) 0.0583(8) Uani 1 1 d . .
H34 H 0.4221 0.5895 0.2959 0.070 Uiso 1 1 calc R U
C28 C 0.43413(8) 0.51107(12) 0.22467(17) 0.0458(6) Uani 1 1 d . .
H35 H 0.4414 0.5547 0.1985 0.055 Uiso 1 1 calc R U
C29 C 0.43468(7) 0.42639(11) 0.20426(14) 0.0320(4) Uani 1 1 d . .
C30 C 0.44023(7) 0.06312(11) 0.16806(13) 0.0323(4) Uani 1 1 d . .
H23 H 0.4309 0.0465 0.2055 0.039 Uiso 1 1 calc R U
C31 C 0.45209(8) 0.00089(13) 0.13011(16) 0.0425(6) Uani 1 1 d . .
H22 H 0.4509 -0.0575 0.1414 0.051 Uiso 1 1 calc R U
C32 C 0.46566(8) 0.02472(16) 0.07585(16) 0.0460(6) Uani 1 1 d . .
H21 H 0.4741 -0.0171 0.0498 0.055 Uiso 1 1 calc R U
C33 C 0.46688(8) 0.10973(16) 0.05957(15) 0.0406(5) Uani 1 1 d . .
H20 H 0.4760 0.1266 0.0220 0.049 Uiso 1 1 calc R U
C34 C 0.45480(6) 0.17022(12) 0.09824(12) 0.0291(3) Uani 1 1 d . .
C35 C 0.39804(7) 0.14119(11) 0.32017(11) 0.0280(3) Uani 1 1 d . .
C36 C 0.38193(8) 0.09483(13) 0.36723(12) 0.0342(4) Uani 1 1 d . .
H37A H 0.3467 0.1074 0.3457 0.051 Uiso 1 1 calc R U
H37B H 0.4022 0.1121 0.4249 0.051 Uiso 1 1 calc R U
H37C H 0.3860 0.0337 0.3629 0.051 Uiso 1 1 calc R U
C37 C 0.23377(10) 0.19832(14) 0.36890(15) 0.0397(5) Uani 1 1 d . .
C38 C 0.41388(9) 0.25186(13) 0.58685(16) 0.0376(4) Uani 1 1 d . .
C39 C 0.42243(8) -0.13936(14) 0.29976(13) 0.0335(4) Uani 1 1 d . .
C40 C 0.42206(8) -0.23144(13) 0.30289(14) 0.0347(4) Uani 1 1 d . .
H40A H 0.4254 -0.2495 0.3542 0.052 Uiso 1 1 calc R U
H40B H 0.4501 -0.2541 0.3004 0.052 Uiso 1 1 calc R U
H40C H 0.3905 -0.2529 0.2562 0.052 Uiso 1 1 calc R U
N1 N 0.18315(5) 0.13991(8) -0.03210(8) 0.0186(2) Uani 1 1 d . .
N2 N 0.19526(5) 0.37901(8) -0.09151(8) 0.0194(2) Uani 1 1 d . .
N3 N 0.20309(5) 0.20453(10) -0.16524(9) 0.0229(2) Uani 1 1 d . .
N4 N 0.42453(5) 0.36383(9) 0.24312(10) 0.0274(3) Uani 1 1 d . .
N5 N 0.44158(5) 0.14589(9) 0.15336(10) 0.0256(3) Uani 1 1 d . .
N6 N 0.41026(6) 0.17684(10) 0.28226(10) 0.0273(3) Uani 1 1 d . .
N7 N 0.42198(9) -0.06743(14) 0.29706(16) 0.0534(6) Uani 1 1 d . .
O1 O 0.23895(8) 0.03824(11) 0.35273(11) 0.0550(5) Uani 1 1 d . .
O2 O 0.25657(7) 0.13464(15) 0.27192(12) 0.0551(5) Uani 1 1 d . .
O3 O 0.17228(6) 0.11630(11) 0.23986(9) 0.0396(3) Uani 1 1 d . .
O4 O 0.39644(7) 0.29930(12) 0.44641(11) 0.0497(4) Uani 1 1 d . .
O5 O 0.47184(7) 0.34940(10) 0.56883(12) 0.0483(4) Uani 1 1 d . .
O6 O 0.46517(6) 0.20240(9) 0.52787(10) 0.0361(3) Uani 1 1 d . .
F1 F 0.20804(9) 0.18754(11) 0.40456(12) 0.0753(6) Uani 1 1 d . .
F2 F 0.21749(8) 0.27136(9) 0.32732(13) 0.0640(5) Uani 1 1 d . .
F3 F 0.28111(8) 0.20831(15) 0.42719(12) 0.0815(6) Uani 1 1 d . .
F4 F 0.38792(7) 0.31547(11) 0.59167(12) 0.0649(5) Uani 1 1 d . .
F5 F 0.45040(8) 0.23180(12) 0.66314(10) 0.0636(5) Uani 1 1 d . .
F6 F 0.38391(6) 0.18502(10) 0.55712(12) 0.0578(4) Uani 1 1 d . .
S1 S 0.22465(2) 0.11172(3) 0.30068(3) 0.02792(8) Uani 1 1 d . .
S2 S 0.43964(2) 0.27931(3) 0.52508(3) 0.02937(9) Uani 1 1 d . .
Pt1 Pt 0.19207(2) 0.25223(2) -0.07475(2) 0.01601(1) Uani 1 1 d . .
Pt2 Pt 0.42862(2) 0.24422(2) 0.20807(2) 0.02046(1) Uani 1 1 d . .

loop_
_atom_site_aniso_label
_atom_site_aniso_U_11
_atom_site_aniso_U_22
_atom_site_aniso_U_33
_atom_site_aniso_U_23
_atom_site_aniso_U_13
_atom_site_aniso_U_12
C1 0.0144(5) 0.0191(5) 0.0158(5) -0.0010(4) 0.0068(5) -0.0007(4)
C2 0.0165(6) 0.0202(6) 0.0173(5) -0.0001(4) 0.0089(5) -0.0003(4)
C3 0.0238(7) 0.0268(7) 0.0201(6) 0.0005(5) 0.0131(6) -0.0003(5)
C4 0.0282(8) 0.0283(7) 0.0239(7) -0.0030(6) 0.0164(7) 0.0008(6)
C5 0.0242(7) 0.0229(7) 0.0252(7) -0.0041(5) 0.0144(6) 0.0001(5)
C6 0.0162(6) 0.0187(6) 0.0173(6) -0.0008(4) 0.0071(5) 0.0000(4)
C7 0.0200(7) 0.0204(6) 0.0227(7) -0.0022(5) 0.0084(6) 0.0011(5)
C8 0.0296(9) 0.0193(7) 0.0280(8) -0.0006(6) 0.0103(7) 0.0015(6)
C9 0.0303(9) 0.0213(7) 0.0265(8) 0.0037(6) 0.0104(7) -0.0017(6)
C10 0.0240(7) 0.0227(6) 0.0217(7) 0.0032(5) 0.0104(6) -0.0015(5)
C11 0.0174(6) 0.0204(6) 0.0170(6) 0.0009(5) 0.0068(5) -0.0006(5)
C12 0.0213(7) 0.0320(8) 0.0187(6) 0.0020(6) 0.0091(6) -0.0059(6)
C13 0.0306(9) 0.0342(9) 0.0264(8) 0.0071(7) 0.0129(7) -0.0079(7)
C14 0.0321(9) 0.0234(7) 0.0331(9) 0.0062(6) 0.0126(8) -0.0039(6)
C15 0.0240(8) 0.0212(6) 0.0294(8) 0.0023(6) 0.0113(7) -0.0006(6)
C16 0.0160(6) 0.0199(6) 0.0201(7) 0.0010(5) 0.0069(5) -0.0007(5)
C17 0.0212(7) 0.0284(7) 0.0199(7) -0.0008(5) 0.0105(6) 0.0002(5)
C18 0.0362(10) 0.0407(10) 0.0238(8) -0.0048(7) 0.0181(8) 0.0035(8)
C19 0.0132(6) 0.0222(6) 0.0299(8) 0.0044(6) 0.0045(6) -0.0025(5)
C20 0.0171(7) 0.0238(7) 0.0380(10) 0.0098(7) 0.0049(7) -0.0013(5)
C21 0.0205(8) 0.0357(10) 0.0526(13) 0.0202(9) 0.0085(9) -0.0032(7)
C22 0.0230(9) 0.0601(15) 0.0492(14) 0.0255(12) 0.0119(10) -0.0032(9)
C23 0.0213(9) 0.0595(14) 0.0354(11) 0.0095(10) 0.0118(8) -0.0044(8)
C24 0.0150(6) 0.0381(9) 0.0280(8) 0.0026(7) 0.0063(6) -0.0030(6)
C25 0.0206(8) 0.0321(9) 0.0420(11) -0.0105(8) 0.0096(8) -0.0003(6)
C26 0.0268(10) 0.0412(12) 0.0691(17) -0.0242(11) 0.0181(11) 0.0001(8)
C27 0.0297(11) 0.0264(9) 0.096(2) -0.0194(12) 0.0183(13) 0.0024(8)
C28 0.0251(9) 0.0185(7) 0.0716(17) 0.0010(8) 0.0110(10) 0.0012(6)
C29 0.0163(7) 0.0180(6) 0.0450(11) 0.0030(7) 0.0052(7) 0.0007(5)
C30 0.0239(8) 0.0198(7) 0.0382(10) -0.0027(6) 0.0065(8) -0.0020(6)
C31 0.0293(10) 0.0254(8) 0.0528(14) -0.0114(8) 0.0085(10) -0.0003(7)
C32 0.0280(10) 0.0436(12) 0.0500(14) -0.0204(10) 0.0100(10) 0.0022(8)
C33 0.0230(9) 0.0514(13) 0.0395(12) -0.0104(10) 0.0114(9) -0.0003(8)
C34 0.0163(7) 0.0326(8) 0.0297(9) -0.0032(7) 0.0064(6) -0.0020(6)
C35 0.0255(8) 0.0240(7) 0.0242(8) -0.0001(6) 0.0064(7) -0.0022(6)
C36 0.0404(11) 0.0318(9) 0.0281(9) 0.0019(7) 0.0169(8) -0.0061(8)
C37 0.0543(14) 0.0329(10) 0.0442(12) -0.0075(8) 0.0346(12) -0.0064(9)
C38 0.0399(11) 0.0326(10) 0.0433(11) 0.0034(8) 0.0242(10) 0.0103(8)
C39 0.0260(9) 0.0361(10) 0.0366(10) 0.0041(8) 0.0155(8) 0.0000(7)
C40 0.0334(10) 0.0337(9) 0.0383(11) 0.0019(8) 0.0200(9) -0.0021(7)
N1 0.0160(5) 0.0193(5) 0.0174(5) -0.0004(4) 0.0068(4) 0.0001(4)
N2 0.0162(5) 0.0221(5) 0.0173(5) 0.0013(4) 0.0072(4) -0.0025(4)
N3 0.0198(6) 0.0283(6) 0.0201(6) -0.0017(5) 0.0103(5) -0.0014(5)
N4 0.0167(6) 0.0193(6) 0.0335(8) -0.0030(5) 0.0049(6) -0.0002(4)
N5 0.0172(6) 0.0208(6) 0.0281(7) -0.0013(5) 0.0049(5) -0.0015(4)
N6 0.0241(7) 0.0234(6) 0.0257(7) 0.0025(5) 0.0075(6) -0.0016(5)
N7 0.0455(12) 0.0356(10) 0.0749(16) 0.0064(10) 0.0294(12) -0.0003(9)
O1 0.0744(13) 0.0335(8) 0.0414(9) 0.0090(7) 0.0205(9) 0.0209(8)
O2 0.0382(9) 0.0903(15) 0.0507(11) -0.0131(10) 0.0330(9) -0.0012(9)
O3 0.0308(7) 0.0489(9) 0.0311(7) 0.0090(6) 0.0112(6) -0.0076(6)
O4 0.0429(10) 0.0572(11) 0.0358(9) 0.0145(8) 0.0123(8) 0.0114(8)
O5 0.0440(9) 0.0276(7) 0.0670(12) -0.0103(7) 0.0256(9) -0.0073(6)
O6 0.0323(7) 0.0320(7) 0.0428(8) -0.0082(6) 0.0192(7) 0.0026(6)
F1 0.1353(18) 0.0554(10) 0.0952(14) -0.0215(9) 0.1018(14) -0.0206(11)
F2 0.0994(14) 0.0231(6) 0.0975(14) 0.0002(8) 0.0713(13) 0.0000(8)
F3 0.0725(13) 0.0909(15) 0.0507(10) -0.0328(10) 0.0127(10) -0.0283(11)
F4 0.0777(12) 0.0496(9) 0.0959(14) 0.0055(9) 0.0656(12) 0.0237(8)
F5 0.0724(12) 0.0822(12) 0.0374(8) 0.0134(8) 0.0303(9) 0.0176(10)
F6 0.0497(9) 0.0402(8) 0.0904(13) 0.0094(8) 0.0420(9) -0.0035(6)
S1 0.0302(2) 0.0298(2) 0.02305(19) 0.00093(15) 0.01376(17) 0.00664(16)
S2 0.0278(2) 0.02482(19) 0.0319(2) -0.00047(16) 0.01354(19) 0.00180(15)
Pt1 0.01328(2) 0.01952(2) 0.01360(2) -0.00115(2) 0.00610(2) -0.00087(2)
Pt2 0.01495(2) 0.01641(2) 0.02121(2) 0.00124(2) 0.00376(2) -0.00143(2)

loop_
_atom_type_symbol
_atom_type_description
_atom_type_scat_dispersion_real
_atom_type_scat_dispersion_imag
_atom_type_scat_source
C C 0.0033 0.0016 'International Tables Vol C Tables 4.2.6.8 and 6.1.1.4'
H H 0.0000 0.0000 'International Tables Vol C Tables 4.2.6.8 and 6.1.1.4'
N N 0.0061 0.0033 'International Tables Vol C Tables 4.2.6.8 and 6.1.1.4'
O O 0.0106 0.0060 'International Tables Vol C Tables 4.2.6.8 and 6.1.1.4'
F F 0.0171 0.0103 'International Tables Vol C Tables 4.2.6.8 and 6.1.1.4'
S S 0.1246 0.1234 'International Tables Vol C Tables 4.2.6.8 and 6.1.1.4'
Pt Pt -1.7033 8.3905 'International Tables Vol C Tables 4.2.6.8 and 6.1.1.4'

loop_
_geom_angle_atom_site_label_1
_geom_angle_atom_site_label_2
_geom_angle_atom_site_label_3
_geom_angle
_geom_angle_site_symmetry_3
C2 C1 C6 122.65(14) .
C2 C1 Pt1 118.64(11) .
C6 C1 Pt1 118.71(11) .
C1 C2 C3 118.76(14) .
C1 C2 C11 112.76(13) .
C3 C2 C11 128.47(14) .
C4 C3 C2 118.71(15) .
C4 C3 H5 120.6 .
C2 C3 H5 120.6 .
C5 C4 C3 122.15(15) .
C5 C4 H4 118.9 .
C3 C4 H4 118.9 .
C6 C5 C4 119.16(15) .
C6 C5 H3 120.4 .
C4 C5 H3 120.4 .
C5 C6 C1 118.56(14) .
C5 C6 C16 129.13(14) .
C1 C6 C16 112.32(13) .
N1 C7 C8 121.93(17) .
N1 C7 H9 119.0 .
C8 C7 H9 119.0 .
C7 C8 C9 119.19(16) .
C7 C8 H10 120.4 .
C9 C8 H10 120.4 .
C8 C9 C10 119.71(16) .
C8 C9 H11 120.1 .
C10 C9 H11 120.1 .
C9 C10 C11 119.30(16) .
C9 C10 H12 120.4 .
C11 C10 H12 120.4 .
N1 C11 C10 120.35(15) .
N1 C11 C2 113.59(13) .
C10 C11 C2 126.04(15) .
N2 C12 C13 121.85(18) .
N2 C12 H16 119.1 .
C13 C12 H16 119.1 .
C12 C13 C14 119.05(17) .
C12 C13 H15 120.5 .
C14 C13 H15 120.5 .
C15 C14 C13 119.50(17) .
C15 C14 H14 120.2 .
C13 C14 H14 120.2 .
C14 C15 C16 120.10(18) .
C14 C15 H13 119.9 .
C16 C15 H13 119.9 .
N2 C16 C15 119.97(16) .
N2 C16 C6 114.15(13) .
C15 C16 C6 125.87(16) .
N3 C17 C18 177.91(19) .
C17 C18 H18A 109.5 .
C17 C18 H18B 109.5 .
H18A C18 H18B 109.5 .
C17 C18 H18C 109.5 .
H18A C18 H18C 109.5 .
H18B C18 H18C 109.5 .
C24 C19 C20 122.13(18) .
C24 C19 Pt2 119.30(13) .
C20 C19 Pt2 118.57(16) .
C21 C20 C19 118.8(2) .
C21 C20 C29 129.01(19) .
C19 C20 C29 112.15(17) .
C22 C21 C20 119.1(2) .
C22 C21 H27 120.5 .
C20 C21 H27 120.5 .
C21 C22 C23 122.1(2) .
C21 C22 H28 118.9 .
C23 C22 H28 118.9 .
C22 C23 C24 118.9(2) .
C22 C23 H29 120.5 .
C24 C23 H29 120.5 .
C19 C24 C23 118.8(2) .
C19 C24 C34 112.55(17) .
C23 C24 C34 128.6(2) .
N4 C25 C26 122.5(2) .
N4 C25 H32 118.7 .
C26 C25 H32 118.7 .
C25 C26 C27 118.3(3) .
C25 C26 H33 120.8 .
C27 C26 H33 120.8 .
C28 C27 C26 119.8(2) .
C28 C27 H34 120.1 .
C26 C27 H34 120.1 .
C27 C28 C29 120.1(2) .
C27 C28 H35 119.9 .
C29 C28 H35 119.9 .
N4 C29 C28 119.3(2) .
N4 C29 C20 114.20(15) .
C28 C29 C20 126.5(2) .
N5 C30 C31 121.8(2) .
N5 C30 H23 119.1 .
C31 C30 H23 119.1 .
C32 C31 C30 119.3(2) .
C32 C31 H22 120.4 .
C30 C31 H22 120.4 .
C31 C32 C33 119.6(2) .
C31 C32 H21 120.2 .
C33 C32 H21 120.2 .
C32 C33 C34 119.7(2) .
C32 C33 H20 120.1 .
C34 C33 H20 120.1 .
C33 C34 N5 120.39(19) .
C33 C34 C24 126.1(2) .
N5 C34 C24 113.45(17) .
N6 C35 C36 179.0(2) .
C35 C36 H37A 109.5 .
C35 C36 H37B 109.5 .
H37A C36 H37B 109.5 .
C35 C36 H37C 109.5 .
H37A C36 H37C 109.5 .
H37B C36 H37C 109.5 .
F3 C37 F1 107.8(2) .
F3 C37 F2 107.9(2) .
F1 C37 F2 105.9(2) .
F3 C37 S1 112.19(18) .
F1 C37 S1 112.14(16) .
F2 C37 S1 110.60(17) .
F6 C38 F4 107.6(2) .
F6 C38 F5 106.66(19) .
F4 C38 F5 107.7(2) .
F6 C38 S2 111.90(17) .
F4 C38 S2 112.12(16) .
F5 C38 S2 110.55(18) .
N7 C39 C40 178.9(2) .
C39 C40 H40A 109.5 .
C39 C40 H40B 109.5 .
H40A C40 H40B 109.5 .
C39 C40 H40C 109.5 .
H40A C40 H40C 109.5 .
H40B C40 H40C 109.5 .
C7 N1 C11 119.47(14) .
C7 N1 Pt1 126.24(12) .
C11 N1 Pt1 114.27(10) .
C12 N2 C16 119.49(14) .
C12 N2 Pt1 126.46(12) .
C16 N2 Pt1 114.04(10) .
C17 N3 Pt1 174.40(14) .
C25 N4 C29 119.82(17) .
C25 N4 Pt2 126.03(14) .
C29 N4 Pt2 114.11(14) .
C30 N5 C34 119.18(18) .
C30 N5 Pt2 126.33(15) .
C34 N5 Pt2 114.44(12) .
C35 N6 Pt2 176.85(15) .
O3 S1 O2 114.61(10) .
O3 S1 O1 114.04(11) .
O2 S1 O1 116.66(13) .
O3 S1 C37 102.88(11) .
O2 S1 C37 102.71(11) .
O1 S1 C37 103.35(11) .
O5 S2 O4 115.49(12) .
O5 S2 O6 114.69(10) .
O4 S2 O6 115.02(11) .
O5 S2 C38 102.96(12) .
O4 S2 C38 103.77(12) .
O6 S2 C38 102.38(10) .
C1 Pt1 N1 80.70(6) .
C1 Pt1 N2 80.75(6) .
N1 Pt1 N2 161.43(5) .
C1 Pt1 N3 177.45(6) .
N1 Pt1 N3 98.40(6) .
N2 Pt1 N3 100.09(6) .
C1 Pt1 Pt1 85.42(5) 7
N1 Pt1 Pt1 87.52(4) 7
N2 Pt1 Pt1 91.95(4) 7
N3 Pt1 Pt1 96.94(4) 7
C19 Pt2 N4 80.96(8) .
C19 Pt2 N5 80.22(7) .
N4 Pt2 N5 161.02(7) .
C19 Pt2 N6 179.71(7) .
N4 Pt2 N6 98.76(7) .
N5 Pt2 N6 100.07(6) .

loop_
_geom_bond_atom_site_label_1
_geom_bond_atom_site_label_2
_geom_bond_distance
_geom_bond_site_symmetry_2
C1 C2 1.390(2) .
C1 C6 1.393(2) .
C1 Pt1 1.9111(15) .
C2 C3 1.398(2) .
C2 C11 1.463(2) .
C3 C4 1.395(2) .
C3 H5 0.9500 .
C4 C5 1.394(2) .
C4 H4 0.9500 .
C5 C6 1.392(2) .
C5 H3 0.9500 .
C6 C16 1.463(2) .
C7 N1 1.338(2) .
C7 C8 1.381(3) .
C7 H9 0.9500 .
C8 C9 1.383(3) .
C8 H10 0.9500 .
C9 C10 1.385(2) .
C9 H11 0.9500 .
C10 C11 1.387(2) .
C10 H12 0.9500 .
C11 N1 1.384(2) .
C12 N2 1.348(2) .
C12 C13 1.377(3) .
C12 H16 0.9500 .
C13 C14 1.389(3) .
C13 H15 0.9500 .
C14 C15 1.376(3) .
C14 H14 0.9500 .
C15 C16 1.385(2) .
C15 H13 0.9500 .
C16 N2 1.379(2) .
C17 N3 1.141(2) .
C17 C18 1.447(2) .
C18 H18A 0.9800 .
C18 H18B 0.9800 .
C18 H18C 0.9800 .
C19 C24 1.388(3) .
C19 C20 1.395(2) .
C19 Pt2 1.9084(18) .
C20 C21 1.394(3) .
C20 C29 1.467(3) .
C21 C22 1.385(4) .
C21 H27 0.9500 .
C22 C23 1.392(4) .
C22 H28 0.9500 .
C23 C24 1.397(3) .
C23 H29 0.9500 .
C24 C34 1.457(3) .
C25 N4 1.340(3) .
C25 C26 1.378(3) .
C25 H32 0.9500 .
C26 C27 1.385(4) .
C26 H33 0.9500 .
C27 C28 1.377(4) .
C27 H34 0.9500 .
C28 C29 1.393(3) .
C28 H35 0.9500 .
C29 N4 1.375(3) .
C30 N5 1.339(2) .
C30 C31 1.389(3) .
C30 H23 0.9500 .
C31 C32 1.378(4) .
C31 H22 0.9500 .
C32 C33 1.380(4) .
C32 H21 0.9500 .
C33 C34 1.383(3) .
C33 H20 0.9500 .
C34 N5 1.388(3) .
C35 N6 1.141(2) .
C35 C36 1.453(3) .
C36 H37A 0.9800 .
C36 H37B 0.9800 .
C36 H37C 0.9800 .
C37 F3 1.316(3) .
C37 F1 1.327(3) .
C37 F2 1.338(3) .
C37 S1 1.807(2) .
C38 F6 1.325(3) .
C38 F4 1.330(2) .
C38 F5 1.335(3) .
C38 S2 1.818(3) .
C39 N7 1.133(3) .
C39 C40 1.451(3) .
C40 H40A 0.9800 .
C40 H40B 0.9800 .
C40 H40C 0.9800 .
N1 Pt1 2.0326(13) .
N2 Pt1 2.0332(13) .
N3 Pt1 2.0929(15) .
N4 Pt2 2.0282(15) .
N5 Pt2 2.0347(16) .
N6 Pt2 2.0968(16) .
O1 S1 1.4370(17) .
O2 S1 1.4338(18) .
O3 S1 1.4311(16) .
O4 S2 1.4323(17) .
O5 S2 1.4313(16) .
O6 S2 1.4405(15) .
Pt1 Pt1 3.2336(7) 7
